data_2229127
loop_
_publ_author_name
'Han, Zhe'
'Zheng, Hong-Liang'
'Tian, Xue-Lei'

_publ_section_title
;
 Ethyl 1-benzyl-3-(4-fluorophenyl)-1<i>H</i>-pyrazole-5-carboxylate
;
_journal_coeditor_code JH2256
_journal_issue 2
_journal_name_full 'Acta Crystallographica Section E'
_journal_page_first o511
_journal_paper_doi 10.1107/S1600536811002340
_journal_volume 67
_journal_year 2011
_chemical_formula_iupac 'C19 H17 F N2 O2'
_chemical_formula_moiety 'C19 H17 F N2 O2'
_chemical_formula_sum 'C19 H17 F N2 O2'
_chemical_formula_weight 324.35
_chemical_name_systematic
;
Ethyl 1-benzyl-3-(4-fluorophenyl)-1<i>H</i>-pyrazole-5-carboxylate
;
_space_group_IT_number 2
_symmetry_cell_setting triclinic
_symmetry_space_group_name_Hall '-P 1'
_symmetry_space_group_name_H-M 'P -1'
_atom_sites_solution_hydrogens geom
_atom_sites_solution_primary direct
_atom_sites_solution_secondary difmap
_audit_creation_method SHELXL-97
_cell_angle_alpha 108.672(15)
_cell_angle_beta 102.567(16)
_cell_angle_gamma 91.460(16)
_cell_formula_units_Z 2
_cell_length_a 8.119(8)
_cell_length_b 10.173(6)
_cell_length_c 10.814(6)
_cell_measurement_reflns_used 1645
_cell_measurement_temperature 298(2)
_cell_measurement_theta_max 27.32
_cell_measurement_theta_min 2.41
_cell_volume 821.5(11)
_computing_cell_refinement 'SAINT (Bruker, 1997)'
_computing_data_collection 'SMART (Bruker, 1997)'
_computing_data_reduction 'SAINT (Bruker, 1997)'
_computing_molecular_graphics 'SHELXTL (Sheldrick, 2008)'
_computing_publication_material 'SHELXTL (Sheldrick, 2008)'
_computing_structure_refinement 'SHELXL97 (Sheldrick, 2008)'
_computing_structure_solution 'SHELXS97 (Sheldrick, 2008)'
_diffrn_ambient_temperature 298(2)
_diffrn_measured_fraction_theta_full 0.971
_diffrn_measured_fraction_theta_max 0.977
_diffrn_measurement_device_type 'Bruker SMART CD area-detector'
_diffrn_measurement_method 'phi and omega scans'
_diffrn_radiation_monochromator graphite
_diffrn_radiation_source 'fine-focus sealed tube'
_diffrn_radiation_type MoK\a
_diffrn_radiation_wavelength 0.71073
_diffrn_reflns_av_R_equivalents 0.0296
_diffrn_reflns_av_sigmaI/netI 0.0554
_diffrn_reflns_limit_h_max 6
_diffrn_reflns_limit_h_min -9
_diffrn_reflns_limit_k_max 11
_diffrn_reflns_limit_k_min -12
_diffrn_reflns_limit_l_max 12
_diffrn_reflns_limit_l_min -12
_diffrn_reflns_number 4034
_diffrn_reflns_theta_full 13.50
_diffrn_reflns_theta_max 25.00
_diffrn_reflns_theta_min 2.05
_exptl_absorpt_coefficient_mu 0.094
_exptl_absorpt_correction_T_max 0.9888
_exptl_absorpt_correction_T_min 0.9806
_exptl_absorpt_correction_type multi-scan
_exptl_absorpt_process_details '(SADABS; Bruker, 1997)'
_exptl_crystal_colour white
_exptl_crystal_density_diffrn 1.311
_exptl_crystal_density_method 'not measured'
_exptl_crystal_description block
_exptl_crystal_F_000 340
_exptl_crystal_size_max 0.21
_exptl_crystal_size_mid 0.16
_exptl_crystal_size_min 0.12
_refine_diff_density_max 0.511
_refine_diff_density_min -0.304
_refine_ls_extinction_method none
_refine_ls_goodness_of_fit_ref 1.072
_refine_ls_hydrogen_treatment constr
_refine_ls_matrix_type full
_refine_ls_number_parameters 217
_refine_ls_number_reflns 2844
_refine_ls_number_restraints 0
_refine_ls_restrained_S_all 1.072
_refine_ls_R_factor_all 0.1052
_refine_ls_R_factor_gt 0.0840
_refine_ls_shift/su_max 0.000
_refine_ls_shift/su_mean 0.000
_refine_ls_structure_factor_coef Fsqd
_refine_ls_weighting_details 'calc w=1/[\s^2^(Fo^2^)+(0.1650P)^2^+0.0000P] where P=(Fo^2^+2Fc^2^)/3'
_refine_ls_weighting_scheme calc
_refine_ls_wR_factor_gt 0.2326
_refine_ls_wR_factor_ref 0.2451
_reflns_number_gt 2014
_reflns_number_total 2844
_reflns_threshold_expression I>2sigma(I)
_cod_data_source_file jh2256.cif
_cod_data_source_block I
_cod_original_cell_volume 821.5(10)
_cod_database_code 2229127
_cod_database_fobs_code 2229127

loop_
_symmetry_equiv_pos_as_xyz
'x, y, z'
'-x, -y, -z'

loop_
_atom_site_type_symbol
_atom_site_label
_atom_site_fract_x
_atom_site_fract_y
_atom_site_fract_z
_atom_site_U_iso_or_equiv
_atom_site_adp_type
_atom_site_calc_flag
_atom_site_refinement_flags
_atom_site_occupancy
_atom_site_disorder_assembly
_atom_site_disorder_group
F F1 0.0446(3) 0.7940(3) 1.0242(2) 0.0941(8) Uani d . 1 . .
O O1 0.3457(3) 0.4182(3) 0.1271(2) 0.0856(8) Uani d . 1 . .
O O2 0.3605(2) 0.2792(2) 0.2513(2) 0.0633(6) Uani d . 1 . .
N N1 0.2763(3) 0.6363(2) 0.3527(2) 0.0524(6) Uani d . 1 . .
N N2 0.2347(3) 0.7094(3) 0.4667(2) 0.0544(6) Uani d . 1 . .
C C1 0.0891(4) 0.7506(4) 0.9042(3) 0.0659(9) Uani d . 1 . .
C C2 0.1320(4) 0.6187(4) 0.8574(3) 0.0681(9) Uani d . 1 . .
H H2 0.1317 0.5585 0.9063 0.082 Uiso calc R 1 . .
C C3 0.1762(4) 0.5763(3) 0.7355(3) 0.0604(8) Uani d . 1 . .
H H3 0.2066 0.4865 0.7023 0.072 Uiso calc R 1 . .
C C4 0.1760(3) 0.6651(3) 0.6618(3) 0.0486(7) Uani d . 1 . .
C C5 0.1315(4) 0.7985(3) 0.7127(3) 0.0620(8) Uani d . 1 . .
H H5 0.1308 0.8594 0.6642 0.074 Uiso calc R 1 . .
C C6 0.0878(4) 0.8422(4) 0.8360(3) 0.0694(9) Uani d . 1 . .
H H6 0.0584 0.9321 0.8710 0.083 Uiso calc R 1 . .
C C7 0.2232(3) 0.6190(3) 0.5320(3) 0.0476(7) Uani d . 1 . .
C C8 0.2607(3) 0.4883(3) 0.4600(3) 0.0507(7) Uani d . 1 . .
H H8 0.2623 0.4084 0.4842 0.061 Uiso calc R 1 . .
C C9 0.2947(3) 0.5017(3) 0.3453(3) 0.0496(7) Uani d . 1 . .
C C10 0.3367(3) 0.3994(3) 0.2303(3) 0.0560(8) Uani d . 1 . .
C C11 0.3982(4) 0.1676(3) 0.1414(3) 0.0707(9) Uani d . 1 . .
H H11A 0.5020 0.1943 0.1210 0.085 Uiso calc R 1 . .
H H11B 0.3066 0.1471 0.0614 0.085 Uiso calc R 1 . .
C C12 0.4175(5) 0.0438(4) 0.1851(4) 0.0898(12) Uani d . 1 . .
H H12A 0.5120 0.0638 0.2615 0.135 Uiso calc R 1 . .
H H12B 0.4370 -0.0338 0.1131 0.135 Uiso calc R 1 . .
H H12C 0.3160 0.0211 0.2091 0.135 Uiso calc R 1 . .
C C13 0.3159(3) 0.7111(3) 0.2662(3) 0.0595(8) Uani d . 1 . .
H H13A 0.2573 0.7947 0.2804 0.071 Uiso calc R 1 . .
H H13B 0.2741 0.6528 0.1730 0.071 Uiso calc R 1 . .
C C14 0.5029(3) 0.7517(3) 0.2919(3) 0.0532(7) Uani d . 1 . .
C C15 0.5833(4) 0.7185(3) 0.1874(3) 0.0629(8) Uani d . 1 . .
H H15 0.5221 0.6684 0.1006 0.075 Uiso calc R 1 . .
C C16 0.7528(5) 0.7588(4) 0.2109(5) 0.0802(11) Uani d . 1 . .
H H16 0.8057 0.7374 0.1397 0.096 Uiso calc R 1 . .
C C17 0.8439(4) 0.8301(4) 0.3378(5) 0.0899(13) Uani d . 1 . .
H H17 0.9591 0.8567 0.3533 0.108 Uiso calc R 1 . .
C C18 0.7659(5) 0.8628(4) 0.4434(5) 0.0916(12) Uani d . 1 . .
H H18 0.8287 0.9107 0.5302 0.110 Uiso calc R 1 . .
C C19 0.5959(4) 0.8248(4) 0.4209(3) 0.0698(9) Uani d . 1 . .
H H19 0.5431 0.8480 0.4921 0.084 Uiso calc R 1 . .

loop_
_atom_site_aniso_label
_atom_site_aniso_U_11
_atom_site_aniso_U_22
_atom_site_aniso_U_33
_atom_site_aniso_U_12
_atom_site_aniso_U_13
_atom_site_aniso_U_23
F1 0.0974(14) 0.131(2) 0.0598(13) 0.0193(13) 0.0397(11) 0.0254(13)
O1 0.126(2) 0.0790(17) 0.0587(15) 0.0083(14) 0.0397(14) 0.0212(13)
O2 0.0740(13) 0.0592(13) 0.0566(13) 0.0104(10) 0.0235(10) 0.0135(11)
N1 0.0546(12) 0.0581(15) 0.0503(14) 0.0089(10) 0.0189(10) 0.0215(12)
N2 0.0537(12) 0.0584(15) 0.0572(15) 0.0104(10) 0.0201(11) 0.0225(13)
C1 0.0529(16) 0.092(2) 0.0498(18) 0.0047(15) 0.0175(13) 0.0157(18)
C2 0.0730(19) 0.081(2) 0.055(2) 0.0028(16) 0.0184(16) 0.0284(18)
C3 0.0653(17) 0.0633(19) 0.0573(18) 0.0065(14) 0.0194(14) 0.0233(16)
C4 0.0415(13) 0.0544(16) 0.0481(16) 0.0016(11) 0.0106(11) 0.0149(14)
C5 0.0641(17) 0.066(2) 0.060(2) 0.0139(14) 0.0200(14) 0.0230(17)
C6 0.0698(18) 0.074(2) 0.064(2) 0.0205(16) 0.0261(16) 0.0144(19)
C7 0.0412(12) 0.0525(16) 0.0491(16) 0.0030(11) 0.0098(11) 0.0178(14)
C8 0.0479(13) 0.0551(18) 0.0507(17) 0.0010(11) 0.0126(12) 0.0195(14)
C9 0.0434(13) 0.0542(17) 0.0481(16) 0.0010(11) 0.0101(11) 0.0137(13)
C10 0.0517(15) 0.0607(19) 0.0514(18) -0.0028(12) 0.0121(13) 0.0137(15)
C11 0.083(2) 0.066(2) 0.058(2) 0.0123(16) 0.0230(16) 0.0080(18)
C12 0.117(3) 0.065(2) 0.087(3) 0.018(2) 0.033(2) 0.019(2)
C13 0.0616(16) 0.070(2) 0.0578(18) 0.0117(14) 0.0170(14) 0.0345(16)
C14 0.0622(15) 0.0529(17) 0.0557(18) 0.0109(12) 0.0219(13) 0.0278(15)
C15 0.0761(19) 0.0630(19) 0.061(2) 0.0124(14) 0.0303(16) 0.0270(16)
C16 0.080(2) 0.081(2) 0.103(3) 0.0177(19) 0.048(2) 0.045(2)
C17 0.060(2) 0.086(3) 0.139(4) 0.0027(18) 0.028(2) 0.057(3)
C18 0.081(2) 0.088(3) 0.095(3) -0.0153(19) 0.005(2) 0.029(2)
C19 0.078(2) 0.073(2) 0.056(2) -0.0005(16) 0.0187(16) 0.0186(17)

loop_
_atom_type_symbol
_atom_type_description
_atom_type_scat_dispersion_real
_atom_type_scat_dispersion_imag
_atom_type_scat_source
C C 0.0033 0.0016 'International Tables Vol C Tables 4.2.6.8 and 6.1.1.4'
H H 0.0000 0.0000 'International Tables Vol C Tables 4.2.6.8 and 6.1.1.4'
N N 0.0061 0.0033 'International Tables Vol C Tables 4.2.6.8 and 6.1.1.4'
O O 0.0106 0.0060 'International Tables Vol C Tables 4.2.6.8 and 6.1.1.4'
F F 0.0171 0.0103 'International Tables Vol C Tables 4.2.6.8 and 6.1.1.4'

loop_
_geom_angle_atom_site_label_1
_geom_angle_atom_site_label_2
_geom_angle_atom_site_label_3
_geom_angle_site_symmetry_1
_geom_angle_site_symmetry_3
_geom_angle
_geom_angle_publ_flag
C10 O2 C11 . . 116.1(3) ?
N2 N1 C9 . . 111.5(2) ?
N2 N1 C13 . . 118.3(2) ?
C9 N1 C13 . . 129.6(2) ?
C7 N2 N1 . . 105.6(2) ?
C2 C1 C6 . . 122.8(3) ?
C2 C1 F1 . . 119.1(3) ?
C6 C1 F1 . . 118.1(3) ?
C1 C2 C3 . . 118.4(3) ?
C1 C2 H2 . . 120.8 ?
C3 C2 H2 . . 120.8 ?
C2 C3 C4 . . 121.1(3) ?
C2 C3 H3 . . 119.5 ?
C4 C3 H3 . . 119.5 ?
C5 C4 C3 . . 118.9(3) ?
C5 C4 C7 . . 120.4(3) ?
C3 C4 C7 . . 120.7(3) ?
C4 C5 C6 . . 120.3(3) ?
C4 C5 H5 . . 119.8 ?
C6 C5 H5 . . 119.8 ?
C1 C6 C5 . . 118.5(3) ?
C1 C6 H6 . . 120.7 ?
C5 C6 H6 . . 120.7 ?
N2 C7 C8 . . 110.7(2) ?
N2 C7 C4 . . 119.9(2) ?
C8 C7 C4 . . 129.3(3) ?
C9 C8 C7 . . 105.6(3) ?
C9 C8 H8 . . 127.2 ?
C7 C8 H8 . . 127.2 ?
N1 C9 C8 . . 106.6(2) ?
N1 C9 C10 . . 122.5(3) ?
C8 C9 C10 . . 130.9(3) ?
O1 C10 O2 . . 123.3(3) ?
O1 C10 C9 . . 125.5(3) ?
O2 C10 C9 . . 111.1(3) ?
O2 C11 C12 . . 107.1(3) ?
O2 C11 H11A . . 110.3 ?
C12 C11 H11A . . 110.3 ?
O2 C11 H11B . . 110.3 ?
C12 C11 H11B . . 110.3 ?
H11A C11 H11B . . 108.5 ?
C11 C12 H12A . . 109.5 ?
C11 C12 H12B . . 109.5 ?
H12A C12 H12B . . 109.5 ?
C11 C12 H12C . . 109.5 ?
H12A C12 H12C . . 109.5 ?
H12B C12 H12C . . 109.5 ?
N1 C13 C14 . . 112.9(2) ?
N1 C13 H13A . . 109.0 ?
C14 C13 H13A . . 109.0 ?
N1 C13 H13B . . 109.0 ?
C14 C13 H13B . . 109.0 ?
H13A C13 H13B . . 107.8 ?
C15 C14 C19 . . 119.2(3) ?
C15 C14 C13 . . 120.6(3) ?
C19 C14 C13 . . 120.1(3) ?
C16 C15 C14 . . 120.3(3) ?
C16 C15 H15 . . 119.8 ?
C14 C15 H15 . . 119.8 ?
C17 C16 C15 . . 120.3(3) ?
C17 C16 H16 . . 119.9 ?
C15 C16 H16 . . 119.9 ?
C16 C17 C18 . . 120.1(3) ?
C16 C17 H17 . . 120.0 ?
C18 C17 H17 . . 120.0 ?
C19 C18 C17 . . 120.2(4) ?
C19 C18 H18 . . 119.9 ?
C17 C18 H18 . . 119.9 ?
C18 C19 C14 . . 119.9(3) ?
C18 C19 H19 . . 120.1 ?
C14 C19 H19 . . 120.1 ?

loop_
_geom_bond_atom_site_label_1
_geom_bond_atom_site_label_2
_geom_bond_site_symmetry_2
_geom_bond_distance
_geom_bond_publ_flag
F1 C1 . 1.362(4) ?
O1 C10 . 1.208(4) ?
O2 C10 . 1.325(4) ?
O2 C11 . 1.451(4) ?
N1 N2 . 1.340(3) ?
N1 C9 . 1.360(4) ?
N1 C13 . 1.460(3) ?
N2 C7 . 1.339(3) ?
C1 C2 . 1.358(5) ?
C1 C6 . 1.360(5) ?
C2 C3 . 1.379(4) ?
C2 H2 . 0.9300 ?
C3 C4 . 1.382(4) ?
C3 H3 . 0.9300 ?
C4 C5 . 1.382(4) ?
C4 C7 . 1.470(4) ?
C5 C6 . 1.392(4) ?
C5 H5 . 0.9300 ?
C6 H6 . 0.9300 ?
C7 C8 . 1.388(4) ?
C8 C9 . 1.374(4) ?
C8 H8 . 0.9300 ?
C9 C10 . 1.456(4) ?
C11 C12 . 1.480(5) ?
C11 H11A . 0.9700 ?
C11 H11B . 0.9700 ?
C12 H12A . 0.9600 ?
C12 H12B . 0.9600 ?
C12 H12C . 0.9600 ?
C13 C14 . 1.504(4) ?
C13 H13A . 0.9700 ?
C13 H13B . 0.9700 ?
C14 C15 . 1.380(4) ?
C14 C19 . 1.385(4) ?
C15 C16 . 1.371(5) ?
C15 H15 . 0.9300 ?
C16 C17 . 1.360(6) ?
C16 H16 . 0.9300 ?
C17 C18 . 1.378(6) ?
C17 H17 . 0.9300 ?
C18 C19 . 1.372(5) ?
C18 H18 . 0.9300 ?
C19 H19 . 0.9300 ?

loop_
_geom_torsion_atom_site_label_1
_geom_torsion_atom_site_label_2
_geom_torsion_atom_site_label_3
_geom_torsion_atom_site_label_4
_geom_torsion_site_symmetry_1
_geom_torsion_site_symmetry_2
_geom_torsion_site_symmetry_3
_geom_torsion_site_symmetry_4
_geom_torsion
_geom_torsion_publ_flag
C9 N1 N2 C7 . . . . -1.2(3) ?
C13 N1 N2 C7 . . . . -173.5(2) ?
C6 C1 C2 C3 . . . . 0.0(5) ?
F1 C1 C2 C3 . . . . 179.8(3) ?
C1 C2 C3 C4 . . . . -0.4(5) ?
C2 C3 C4 C5 . . . . 0.4(4) ?
C2 C3 C4 C7 . . . . 180.0(3) ?
C3 C4 C5 C6 . . . . 0.0(4) ?
C7 C4 C5 C6 . . . . -179.6(2) ?
C2 C1 C6 C5 . . . . 0.4(5) ?
F1 C1 C6 C5 . . . . -179.4(3) ?
C4 C5 C6 C1 . . . . -0.4(5) ?
N1 N2 C7 C8 . . . . 1.0(3) ?
N1 N2 C7 C4 . . . . -178.9(2) ?
C5 C4 C7 N2 . . . . 4.6(4) ?
C3 C4 C7 N2 . . . . -175.0(2) ?
C5 C4 C7 C8 . . . . -175.3(3) ?
C3 C4 C7 C8 . . . . 5.0(4) ?
N2 C7 C8 C9 . . . . -0.5(3) ?
C4 C7 C8 C9 . . . . 179.4(2) ?
N2 N1 C9 C8 . . . . 0.8(3) ?
C13 N1 C9 C8 . . . . 172.1(3) ?
N2 N1 C9 C10 . . . . 178.8(2) ?
C13 N1 C9 C10 . . . . -9.9(4) ?
C7 C8 C9 N1 . . . . -0.2(3) ?
C7 C8 C9 C10 . . . . -177.9(3) ?
C11 O2 C10 O1 . . . . -0.3(4) ?
C11 O2 C10 C9 . . . . 178.2(2) ?
N1 C9 C10 O1 . . . . -6.4(4) ?
C8 C9 C10 O1 . . . . 171.0(3) ?
N1 C9 C10 O2 . . . . 175.1(2) ?
C8 C9 C10 O2 . . . . -7.4(4) ?
C10 O2 C11 C12 . . . . -179.2(3) ?
N2 N1 C13 C14 . . . . 94.7(3) ?
C9 N1 C13 C14 . . . . -76.1(4) ?
N1 C13 C14 C15 . . . . 128.1(3) ?
N1 C13 C14 C19 . . . . -52.8(4) ?
C19 C14 C15 C16 . . . . -0.8(4) ?
C13 C14 C15 C16 . . . . 178.3(3) ?
C14 C15 C16 C17 . . . . 1.1(5) ?
C15 C16 C17 C18 . . . . -0.4(6) ?
C16 C17 C18 C19 . . . . -0.6(6) ?
C17 C18 C19 C14 . . . . 0.9(6) ?
C15 C14 C19 C18 . . . . -0.2(5) ?
C13 C14 C19 C18 . . . . -179.3(3) ?

loop_
_cod_related_entry_id
_cod_related_entry_database
_cod_related_entry_code
1 ChemSpider 21498827
